data_7206878
loop_
_publ_author_name
'Shi, Hengzhen'
'Feng, Yuquan'
'Huang, Qunzeng'
'Qiu, Dongfang'
'Li, Min'
'Liu, Kecheng'

_publ_section_title
;
 Ti[BP2O7(OH)3]: The first titanium borophosphate containing novel anionic
 partial structure
;
_journal_issue 24
_journal_name_full CrystEngComm
_journal_page_first 7185
_journal_paper_doi 10.1039/c1ce06233f
_journal_volume 13
_journal_year 2011
_chemical_formula_sum 'B H3 O10 P2 Ti'
_chemical_formula_weight 283.67
_chemical_name_systematic
;
?
;
_space_group_IT_number 141
_symmetry_cell_setting tetragonal
_symmetry_space_group_name_Hall '-I 4bd 2'
_symmetry_space_group_name_H-M 'I 41/a m d :2'
_atom_sites_solution_hydrogens geom
_atom_sites_solution_primary direct
_atom_sites_solution_secondary difmap
_audit_creation_method SHELXL-97
_cell_angle_alpha 90.00
_cell_angle_beta 90.00
_cell_angle_gamma 90.00
_cell_formula_units_Z 4
_cell_length_a 6.316(2)
_cell_length_b 6.316(2)
_cell_length_c 16.446(6)
_cell_measurement_temperature 296(2)
_cell_volume 656.1(4)
_computing_structure_refinement 'SHELXL-97 (Sheldrick, 2008)'
_computing_structure_solution 'SHELXS-97 (Sheldrick, 2008)'
_diffrn_ambient_temperature 296(2)
_diffrn_measured_fraction_theta_full 0.959
_diffrn_measured_fraction_theta_max 0.960
_diffrn_radiation_monochromator graphite
_diffrn_radiation_source 'fine-focus sealed tube'
_diffrn_radiation_type MoK\a
_diffrn_radiation_wavelength 0.71073
_diffrn_reflns_av_R_equivalents 0.0475
_diffrn_reflns_av_sigmaI/netI 0.0270
_diffrn_reflns_limit_h_max 8
_diffrn_reflns_limit_h_min -7
_diffrn_reflns_limit_k_max 8
_diffrn_reflns_limit_k_min -8
_diffrn_reflns_limit_l_max 9
_diffrn_reflns_limit_l_min -21
_diffrn_reflns_number 1872
_diffrn_reflns_theta_full 28.35
_diffrn_reflns_theta_max 28.35
_diffrn_reflns_theta_min 4.96
_exptl_absorpt_coefficient_mu 1.837
_exptl_absorpt_correction_T_max 0.8822
_exptl_absorpt_correction_T_min 0.8376
_exptl_absorpt_correction_type multi-scan
_exptl_absorpt_process_details SADABS
_exptl_crystal_density_diffrn 2.872
_exptl_crystal_density_method 'not measured'
_exptl_crystal_F_000 560
_exptl_crystal_size_max 0.10
_exptl_crystal_size_mid 0.08
_exptl_crystal_size_min 0.07
_refine_diff_density_max 1.073
_refine_diff_density_min -1.591
_refine_diff_density_rms 0.243
_refine_ls_extinction_expression Fc^*^=kFc[1+0.001xFc^2^\l^3^/sin(2\q)]^-1/4^
_refine_ls_extinction_method SHELXL
_refine_ls_goodness_of_fit_ref 1.176
_refine_ls_hydrogen_treatment constr
_refine_ls_matrix_type full
_refine_ls_number_parameters 28
_refine_ls_number_reflns 236
_refine_ls_number_restraints 6
_refine_ls_restrained_S_all 1.223
_refine_ls_R_factor_all 0.0776
_refine_ls_R_factor_gt 0.0694
_refine_ls_shift/su_max 0.000
_refine_ls_shift/su_mean 0.000
_refine_ls_structure_factor_coef Fsqd
_refine_ls_weighting_details 'calc w=1/[\s^2^(Fo^2^)+(0.0871P)^2^+23.7491P] where P=(Fo^2^+2Fc^2^)/3'
_refine_ls_weighting_scheme calc
_refine_ls_wR_factor_gt 0.1906
_refine_ls_wR_factor_ref 0.1955
_reflns_number_gt 211
_reflns_number_total 236
_reflns_threshold_expression >2sigma(I)
_cod_data_source_file c1ce06233f.txt
_cod_data_source_block a
_cod_depositor_comments
;
The following automatic conversions were performed:

'_symmetry_cell_setting' value 'Tetragonal' changed to 'tetragonal'
according to /home/saulius/struct/CIF-dictionaries/cif_core.dic
dictionary named 'cif_core.dic' version 2.4.1 from
2010-06-29.

'_exptl_absorpt_correction_type' value 'Multi-scan'
changed to 'multi-scan' according to
/home/saulius/struct/CIF-dictionaries/cif_core.dic dictionary named
'cif_core.dic' version 2.4.1 from
2010-06-29.

'_refine_ls_hydrogen_treatment' value 'CONSTR' changed
to 'constr' according to
/home/saulius/struct/CIF-dictionaries/cif_core.dic dictionary named
'cif_core.dic' version 2.4.1 from 2010-06-29.

Automatic conversion script
Id: cif_fix_values 1715 2011-07-08 13:25:40Z adriana 
;
_cod_original_sg_symbol_H-M I4(1)/amd
_cod_database_code 7206878

loop_
_symmetry_equiv_pos_as_xyz
'x, y, z'
'-x+1/2, -y, z+1/2'
'-y+1/4, x+3/4, z+1/4'
'y+1/4, -x+1/4, z+3/4'
'-x+1/2, y, -z+1/2'
'x, -y, -z'
'y+1/4, x+3/4, -z+1/4'
'-y+1/4, -x+1/4, -z+3/4'
'x+1/2, y+1/2, z+1/2'
'-x+1, -y+1/2, z+1'
'-y+3/4, x+5/4, z+3/4'
'y+3/4, -x+3/4, z+5/4'
'-x+1, y+1/2, -z+1'
'x+1/2, -y+1/2, -z+1/2'
'y+3/4, x+5/4, -z+3/4'
'-y+3/4, -x+3/4, -z+5/4'
'-x, -y, -z'
'x-1/2, y, -z-1/2'
'y-1/4, -x-3/4, -z-1/4'
'-y-1/4, x-1/4, -z-3/4'
'x-1/2, -y, z-1/2'
'-x, y, z'
'-y-1/4, -x-3/4, z-1/4'
'y-1/4, x-1/4, z-3/4'
'-x+1/2, -y+1/2, -z+1/2'
'x, y+1/2, -z'
'y+1/4, -x-1/4, -z+1/4'
'-y+1/4, x+1/4, -z-1/4'
'x, -y+1/2, z'
'-x+1/2, y+1/2, z+1/2'
'-y+1/4, -x-1/4, z+1/4'
'y+1/4, x+1/4, z-1/4'

loop_
_atom_site_label
_atom_site_type_symbol
_atom_site_fract_x
_atom_site_fract_y
_atom_site_fract_z
_atom_site_U_iso_or_equiv
_atom_site_adp_type
_atom_site_occupancy
_atom_site_symmetry_multiplicity
_atom_site_calc_flag
_atom_site_refinement_flags
Ti1 Ti 0.5000 0.2500 0.1250 0.0044(10) Uani 1 8 d SU
P1 P 0.5773(7) 0.2500 -0.0776(2) 0.0055(10) Uani 0.50 2 d SPU
O1 O 0.5000 0.2500 0.0083(5) 0.0108(18) Uani 1 4 d SU
O2 O 0.5000 0.0559(9) -0.1245(3) 0.0095(14) Uani 1 2 d SU
O3 O 0.8185(14) 0.2500 -0.0693(5) 0.036(2) Uani 1 2 d SU
H1 H 0.8610 0.2500 -0.0152 0.036 Uiso 0.75 2 calc SPR
B1 B 1.0000 0.2500 -0.1250 0.026(3) Uani 1 8 d SU

loop_
_atom_site_aniso_label
_atom_site_aniso_U_11
_atom_site_aniso_U_22
_atom_site_aniso_U_33
_atom_site_aniso_U_23
_atom_site_aniso_U_13
_atom_site_aniso_U_12
Ti1 0.0038(11) 0.0038(11) 0.0056(14) 0.000 0.000 0.000
P1 0.0099(17) 0.0027(17) 0.0040(17) 0.000 -0.0006(12) 0.000
O1 0.010(4) 0.014(4) 0.009(4) 0.000 0.000 0.000
O2 0.014(3) 0.004(3) 0.010(2) -0.002(2) 0.000 0.000
O3 0.025(2) 0.043(3) 0.041(3) 0.000 0.001(2) 0.000
B1 0.014(3) 0.014(3) 0.051(9) 0.000 0.000 0.000

loop_
_atom_type_symbol
_atom_type_description
_atom_type_scat_dispersion_real
_atom_type_scat_dispersion_imag
_atom_type_scat_source
H H 0.0000 0.0000 'International Tables Vol C Tables 4.2.6.8 and 6.1.1.4'
B B 0.0013 0.0007 'International Tables Vol C Tables 4.2.6.8 and 6.1.1.4'
O O 0.0106 0.0060 'International Tables Vol C Tables 4.2.6.8 and 6.1.1.4'
P P 0.1023 0.0942 'International Tables Vol C Tables 4.2.6.8 and 6.1.1.4'
Ti Ti 0.2776 0.4457 'International Tables Vol C Tables 4.2.6.8 and 6.1.1.4'

loop_
_geom_angle_atom_site_label_1
_geom_angle_atom_site_label_2
_geom_angle_atom_site_label_3
_geom_angle
_geom_angle_site_symmetry_1
_geom_angle_site_symmetry_3
O1 Ti1 O1 180.000(1) 27_565 .
O1 Ti1 O2 89.76(16) 27_565 12_554
O1 Ti1 O2 90.24(16) . 12_554
O1 Ti1 O2 90.24(16) 27_565 17_655
O1 Ti1 O2 89.76(16) . 17_655
O2 Ti1 O2 90.001(1) 12_554 17_655
O1 Ti1 O2 90.24(16) 27_565 26
O1 Ti1 O2 89.76(16) . 26
O2 Ti1 O2 90.001(2) 12_554 26
O2 Ti1 O2 179.5(3) 17_655 26
O1 Ti1 O2 89.76(16) 27_565 3_545
O1 Ti1 O2 90.24(16) . 3_545
O2 Ti1 O2 179.5(3) 12_554 3_545
O2 Ti1 O2 90.001(2) 17_655 3_545
O2 Ti1 O2 90.001(2) 26 3_545
P1 P1 O1 70.93(19) 10_554 .
P1 P1 O2 71.36(17) 10_554 .
O1 P1 O2 111.9(3) . .
P1 P1 O2 71.36(17) 10_554 10_554
O1 P1 O2 111.9(3) . 10_554
O2 P1 O2 106.7(4) . 10_554
P1 P1 O3 174.9(4) 10_554 .
O1 P1 O3 104.0(4) . .
O2 P1 O3 111.3(3) . .
O2 P1 O3 111.3(3) 10_554 .
P1 O1 P1 38.1(4) 10_554 .
P1 O1 Ti1 160.93(19) 10_554 .
P1 O1 Ti1 160.93(19) . .
P1 O2 P1 37.3(3) . 10_554
P1 O2 Ti1 143.5(3) . 17_655
P1 O2 Ti1 143.5(3) 10_554 17_655
B1 O3 P1 136.3(7) . .
B1 O3 H1 111.9 . .
P1 O3 H1 111.9 . .
O3 B1 O3 112.9(4) 28_645 10_654
O3 B1 O3 112.9(4) 28_645 .
O3 B1 O3 102.8(7) 10_654 .
O3 B1 O3 102.8(7) 28_645 19_675
O3 B1 O3 112.9(4) 10_654 19_675
O3 B1 O3 112.9(4) . 19_675

loop_
_geom_bond_atom_site_label_1
_geom_bond_atom_site_label_2
_geom_bond_distance
_geom_bond_site_symmetry_2
Ti1 O1 1.919(9) 27_565
Ti1 O1 1.919(9) .
Ti1 O2 1.932(6) 12_554
Ti1 O2 1.932(6) 17_655
Ti1 O2 1.932(6) 26
Ti1 O2 1.932(6) 3_545
P1 P1 0.977(8) 10_554
P1 O1 1.495(9) .
P1 O2 1.529(6) .
P1 O2 1.529(6) 10_554
P1 O3 1.530(10) .
O1 P1 1.495(9) 10_554
O2 P1 1.529(6) 10_554
O2 Ti1 1.932(6) 17_655
O3 B1 1.467(9) .
O3 H1 0.9300 .
B1 O3 1.467(9) 28_645
B1 O3 1.467(9) 10_654
B1 O3 1.467(9) 19_675

loop_
_geom_torsion_atom_site_label_1
_geom_torsion_atom_site_label_2
_geom_torsion_atom_site_label_3
_geom_torsion_atom_site_label_4
_geom_torsion
_geom_torsion_site_symmetry_1
_geom_torsion_site_symmetry_4
O2 P1 O1 P1 -59.8(2) . 10_554
O2 P1 O1 P1 59.8(2) 10_554 10_554
O3 P1 O1 P1 180.0 . 10_554
P1 P1 O1 Ti1 180.0 10_554 .
O2 P1 O1 Ti1 120.2(2) . .
O2 P1 O1 Ti1 -120.2(2) 10_554 .
O3 P1 O1 Ti1 0.0 . .
O1 Ti1 O1 P1 0(100) 27_565 10_554
O2 Ti1 O1 P1 180.0 12_554 10_554
O2 Ti1 O1 P1 90.0 17_655 10_554
O2 Ti1 O1 P1 -90.0 26 10_554
O2 Ti1 O1 P1 0.0 3_545 10_554
O1 Ti1 O1 P1 180(100) 27_565 .
O2 Ti1 O1 P1 0.0 12_554 .
O2 Ti1 O1 P1 -90.0 17_655 .
O2 Ti1 O1 P1 90.0 26 .
O2 Ti1 O1 P1 180.0 3_545 .
O1 P1 O2 P1 59.5(3) . 10_554
O2 P1 O2 P1 -63.1(3) 10_554 10_554
O3 P1 O2 P1 175.4(3) . 10_554
P1 P1 O2 Ti1 -117.1(4) 10_554 17_655
O1 P1 O2 Ti1 -57.6(5) . 17_655
O2 P1 O2 Ti1 179.79(15) 10_554 17_655
O3 P1 O2 Ti1 58.2(6) . 17_655
P1 P1 O3 B1 180.000(3) 10_554 .
O1 P1 O3 B1 180.0 . .
O2 P1 O3 B1 59.4(3) . .
O2 P1 O3 B1 -59.4(3) 10_554 .
P1 O3 B1 O3 -58.0(2) . 28_645
P1 O3 B1 O3 180.0 . 10_654
P1 O3 B1 O3 58.0(2) . 19_675
